data_4060470
loop_
_publ_author_name
'Vojtech Jancik'
'Leslie W. Pineda'
'A. Claudia St\"uckl'
'Herbert W. Roesky'
'Regine Herbst-Irmer'

_journal_name_full Organometallics
_journal_paper_doi 10.1021/om049400b
_journal_year 2005
_chemical_formula_moiety 'C32 H47 F3 N2 O3 S Ti'
_chemical_formula_sum 'C32 H47 F3 N2 O3 S Ti'
_chemical_formula_weight 644.68
_space_group_IT_number 2
_space_group_name_Hall '-P 1'
_space_group_name_H-M_alt 'P -1'
_symmetry_cell_setting triclinic
_symmetry_space_group_name_H-M 'P -1'
_cell_angle_alpha 78.359(3)
_cell_angle_beta 87.518(3)
_cell_angle_gamma 64.550(3)
_cell_formula_units_Z 2
_cell_length_a 9.1297(11)
_cell_length_b 10.3411(12)
_cell_length_c 19.701(2)
_cell_measurement_temperature 135(2)
_cell_volume 1643.0(3)
_diffrn_ambient_temperature 135(2)
_exptl_crystal_density_diffrn 1.303
_cod_depositor_comments
;
The following automatic conversions were performed:
'_symmetry_cell_setting' value 'Triclinic' changed to 'triclinic'
according to '/home/saulius/struct/CIF-dictionaries/cif_core.dic'
dictionary named 'cif_core.dic' version 2.4.1 from 2010-06-29.

Automatic conversion script
Id: cif_fix_enum 1527 2010-12-29 10:47:43Z saulius 
;
_cod_database_code 4060470

loop_
_symmetry_equiv_pos_as_xyz
'x, y, z'
'-x, -y, -z'

loop_
_atom_site_label
_atom_site_type_symbol
_atom_site_fract_x
_atom_site_fract_y
_atom_site_fract_z
_atom_site_U_iso_or_equiv
_atom_site_adp_type
_atom_site_occupancy
_atom_site_symmetry_multiplicity
_atom_site_calc_flag
_atom_site_refinement_flags
_atom_site_disorder_assembly
_atom_site_disorder_group
Ti1 Ti 0.80605(3) 0.16382(3) 0.274021(14) 0.01329(7) Uani 1 1 d . . .
N2 N 0.68722(15) 0.30753(14) 0.18540(6) 0.0122(2) Uani 1 1 d . . .
C3 C 0.53215(18) 0.40568(16) 0.18534(8) 0.0139(3) Uani 1 1 d . . .
C4 C 0.45016(19) 0.43304(17) 0.24636(8) 0.0152(3) Uani 1 1 d . . .
C5 C 0.51472(18) 0.39842(16) 0.31394(8) 0.0142(3) Uani 1 1 d . . .
N6 N 0.67412(15) 0.31320(14) 0.33240(6) 0.0127(2) Uani 1 1 d . . .
C7 C 0.76198(18) 0.28850(16) 0.11915(8) 0.0137(3) Uani 1 1 d . . .
C8 C 0.87930(18) 0.34242(16) 0.10067(8) 0.0145(3) Uani 1 1 d . . .
C9 C 0.9535(2) 0.32097(18) 0.03785(8) 0.0179(3) Uani 1 1 d . . .
C10 C 0.9160(2) 0.24679(18) -0.00467(8) 0.0199(3) Uani 1 1 d . . .
C11 C 0.8028(2) 0.19237(18) 0.01530(8) 0.0187(3) Uani 1 1 d . . .
C12 C 0.72232(19) 0.21198(16) 0.07685(8) 0.0149(3) Uani 1 1 d . . .
C13 C 0.5991(2) 0.14828(18) 0.09467(8) 0.0171(3) Uani 1 1 d . . .
C14 C 0.6818(2) -0.01895(19) 0.11048(10) 0.0233(4) Uani 1 1 d . . .
C15 C 0.4681(2) 0.2020(2) 0.03609(10) 0.0225(3) Uani 1 1 d . . .
C16 C 0.92024(19) 0.42606(17) 0.14620(8) 0.0153(3) Uani 1 1 d . . .
C17 C 1.0967(2) 0.4049(2) 0.14241(10) 0.0221(3) Uani 1 1 d . . .
C18 C 0.8035(2) 0.58903(19) 0.12827(10) 0.0210(3) Uani 1 1 d . . .
C19 C 0.4386(2) 0.49695(18) 0.11826(9) 0.0176(3) Uani 1 1 d . . .
C20 C 0.3989(2) 0.46528(19) 0.36743(9) 0.0184(3) Uani 1 1 d . . .
C21 C 0.73131(18) 0.33344(17) 0.39599(8) 0.0145(3) Uani 1 1 d . . .
C22 C 0.78912(19) 0.44077(18) 0.38959(8) 0.0166(3) Uani 1 1 d . . .
C23 C 0.8461(2) 0.4610(2) 0.44932(9) 0.0203(3) Uani 1 1 d . . .
C24 C 0.8472(2) 0.3763(2) 0.51364(9) 0.0206(3) Uani 1 1 d . . .
C25 C 0.7890(2) 0.27152(19) 0.51948(8) 0.0193(3) Uani 1 1 d . . .
C26 C 0.72852(18) 0.24828(17) 0.46106(8) 0.0159(3) Uani 1 1 d . . .
C27 C 0.6653(2) 0.13253(18) 0.47149(8) 0.0178(3) Uani 1 1 d . . .
C28 C 0.8065(2) -0.0211(2) 0.48471(10) 0.0239(4) Uani 1 1 d . . .
C29 C 0.5494(2) 0.1474(2) 0.53151(10) 0.0270(4) Uani 1 1 d . . .
C30 C 0.7894(2) 0.53697(18) 0.31995(9) 0.0190(3) Uani 1 1 d . . .
C31 C 0.6441(3) 0.6870(2) 0.31041(11) 0.0279(4) Uani 1 1 d . . .
C32 C 0.9481(3) 0.5542(3) 0.31074(10) 0.0293(4) Uani 1 1 d . . .
C33 C 0.6985(3) 0.0235(2) 0.31008(10) 0.0252(4) Uani 1 1 d . . .
C34 C 1.0200(2) 0.1378(2) 0.32213(9) 0.0204(3) Uani 1 1 d . . .
O35 O 0.95767(14) 0.01885(12) 0.21716(6) 0.0184(2) Uani 1 1 d . . .
S36 S 1.09847(5) -0.12722(4) 0.22246(2) 0.01751(9) Uani 1 1 d . . .
O37 O 1.16510(16) -0.19422(13) 0.29171(6) 0.0270(3) Uani 1 1 d . . .
O38 O 1.07186(15) -0.21477(13) 0.18126(7) 0.0244(3) Uani 1 1 d . . .
C39 C 1.2511(2) -0.07730(19) 0.17656(9) 0.0222(3) Uani 1 1 d . . .
F40 F 1.29778(14) -0.00095(13) 0.21029(6) 0.0336(3) Uani 1 1 d . . .
F41 F 1.38280(12) -0.19855(12) 0.17002(6) 0.0309(3) Uani 1 1 d . . .
F42 F 1.19591(14) 0.00095(12) 0.11344(6) 0.0333(3) Uani 1 1 d . . .
H43 H 0.339(2) 0.498(2) 0.2399(9) 0.016(5) Uiso 1 1 d . . .
H44 H 1.032(2) 0.356(2) 0.0250(10) 0.016(5) Uiso 1 1 d . . .
H45 H 0.967(2) 0.229(2) -0.0460(11) 0.025(5) Uiso 1 1 d . . .
H46 H 0.779(2) 0.141(2) -0.0119(10) 0.016(5) Uiso 1 1 d . . .
H47 H 0.551(2) 0.175(2) 0.1346(10) 0.018(5) Uiso 1 1 d . . .
H48 H 0.769(3) -0.065(2) 0.1455(12) 0.033(6) Uiso 1 1 d . . .
H49 H 0.729(3) -0.052(2) 0.0694(12) 0.032(6) Uiso 1 1 d . . .
H50 H 0.604(3) -0.056(2) 0.1227(11) 0.029(5) Uiso 1 1 d . . .
H51 H 0.515(2) 0.164(2) -0.0043(10) 0.022(5) Uiso 1 1 d . . .
H52 H 0.415(3) 0.310(2) 0.0247(11) 0.027(5) Uiso 1 1 d . . .
H53 H 0.391(3) 0.164(2) 0.0504(10) 0.025(5) Uiso 1 1 d . . .
H54 H 0.908(2) 0.388(2) 0.1939(10) 0.019(5) Uiso 1 1 d . . .
H55 H 1.115(2) 0.452(2) 0.1771(10) 0.023(5) Uiso 1 1 d . . .
H56 H 1.171(2) 0.305(2) 0.1517(10) 0.023(5) Uiso 1 1 d . . .
H57 H 1.119(3) 0.451(2) 0.0970(12) 0.032(6) Uiso 1 1 d . . .
H58 H 0.807(2) 0.628(2) 0.0801(11) 0.024(5) Uiso 1 1 d . . .
H59 H 0.837(2) 0.642(2) 0.1533(11) 0.026(5) Uiso 1 1 d . . .
H60 H 0.699(3) 0.607(3) 0.1373(12) 0.037(6) Uiso 1 1 d . . .
H61 H 0.505(3) 0.521(3) 0.0842(13) 0.043(7) Uiso 1 1 d . . .
H62 H 0.404(3) 0.444(3) 0.0955(13) 0.047(7) Uiso 1 1 d . . .
H63 H 0.348(3) 0.583(2) 0.1255(11) 0.027(5) Uiso 1 1 d . . .
H64 H 0.295(3) 0.530(3) 0.3469(12) 0.037(6) Uiso 1 1 d . . .
H65 H 0.389(3) 0.392(2) 0.4022(11) 0.029(6) Uiso 1 1 d . . .
H66 H 0.437(3) 0.519(2) 0.3884(12) 0.034(6) Uiso 1 1 d . . .
H67 H 0.883(2) 0.535(2) 0.4465(10) 0.024(5) Uiso 1 1 d . . .
H68 H 0.887(2) 0.389(2) 0.5518(11) 0.025(5) Uiso 1 1 d . . .
H69 H 0.787(2) 0.2150(19) 0.5629(9) 0.011(4) Uiso 1 1 d . . .
H70 H 0.609(2) 0.145(2) 0.4306(10) 0.015(4) Uiso 1 1 d . . .
H71 H 0.883(3) -0.027(2) 0.4465(12) 0.034(6) Uiso 1 1 d . . .
H72 H 0.863(3) -0.041(2) 0.5261(11) 0.029(5) Uiso 1 1 d . . .
H73 H 0.765(3) -0.099(3) 0.4888(12) 0.042(7) Uiso 1 1 d . . .
H74 H 0.457(3) 0.251(3) 0.5232(13) 0.047(7) Uiso 1 1 d . . .
H75 H 0.610(3) 0.127(2) 0.5759(11) 0.029(6) Uiso 1 1 d . . .
H76 H 0.502(3) 0.079(2) 0.5355(11) 0.027(5) Uiso 1 1 d . . .
H77 H 0.777(2) 0.494(2) 0.2824(10) 0.016(5) Uiso 1 1 d . . .
H78 H 0.538(3) 0.681(3) 0.3105(12) 0.045(7) Uiso 1 1 d . . .
H79 H 0.646(3) 0.739(2) 0.3455(12) 0.034(6) Uiso 1 1 d . . .
H80 H 0.649(3) 0.746(2) 0.2655(11) 0.031(6) Uiso 1 1 d . . .
H81 H 0.955(3) 0.614(3) 0.3425(12) 0.034(6) Uiso 1 1 d . . .
H82 H 1.035(3) 0.462(3) 0.3180(11) 0.033(6) Uiso 1 1 d . . .
H83 H 0.950(2) 0.607(2) 0.2628(11) 0.026(5) Uiso 1 1 d . . .
H84 H 0.596(4) 0.070(3) 0.3243(14) 0.058(8) Uiso 1 1 d . . .
H85 H 0.754(4) -0.042(4) 0.3420(18) 0.084(11) Uiso 1 1 d . . .
H86 H 0.695(3) -0.017(2) 0.2732(12) 0.034(6) Uiso 1 1 d . . .
H87 H 1.069(3) 0.044(3) 0.3411(12) 0.040(6) Uiso 1 1 d . . .
H88 H 1.005(3) 0.190(3) 0.3549(12) 0.039(6) Uiso 1 1 d . . .
H89 H 1.092(3) 0.158(3) 0.2875(12) 0.038(6) Uiso 1 1 d . . .

loop_
_atom_site_aniso_label
_atom_site_aniso_U_11
_atom_site_aniso_U_22
_atom_site_aniso_U_33
_atom_site_aniso_U_23
_atom_site_aniso_U_13
_atom_site_aniso_U_12
Ti1 0.01334(13) 0.01194(13) 0.01171(13) -0.00300(10) 0.00034(10) -0.00248(10)
N2 0.0119(6) 0.0125(6) 0.0117(6) -0.0033(5) 0.0005(5) -0.0043(5)
C3 0.0130(7) 0.0130(7) 0.0162(7) -0.0033(5) -0.0007(5) -0.0056(6)
C4 0.0103(7) 0.0156(7) 0.0168(7) -0.0036(6) -0.0007(6) -0.0026(6)
C5 0.0128(7) 0.0129(7) 0.0162(7) -0.0041(6) 0.0026(6) -0.0046(6)
N6 0.0119(6) 0.0136(6) 0.0118(6) -0.0031(5) 0.0000(5) -0.0045(5)
C7 0.0122(7) 0.0124(7) 0.0118(7) -0.0007(5) 0.0001(5) -0.0018(5)
C8 0.0136(7) 0.0130(7) 0.0135(7) -0.0006(5) -0.0012(5) -0.0032(6)
C9 0.0161(7) 0.0192(8) 0.0159(7) -0.0012(6) 0.0017(6) -0.0064(6)
C10 0.0212(8) 0.0211(8) 0.0130(7) -0.0041(6) 0.0030(6) -0.0049(6)
C11 0.0216(8) 0.0180(8) 0.0149(7) -0.0058(6) -0.0010(6) -0.0058(6)
C12 0.0142(7) 0.0123(7) 0.0150(7) -0.0023(5) -0.0018(6) -0.0027(6)
C13 0.0172(8) 0.0189(7) 0.0164(7) -0.0066(6) 0.0006(6) -0.0074(6)
C14 0.0238(9) 0.0197(8) 0.0284(9) -0.0055(7) -0.0008(7) -0.0107(7)
C15 0.0198(8) 0.0256(9) 0.0230(9) -0.0080(7) -0.0025(7) -0.0090(7)
C16 0.0151(7) 0.0163(7) 0.0142(7) -0.0024(6) 0.0008(6) -0.0069(6)
C17 0.0169(8) 0.0274(9) 0.0238(9) -0.0058(7) 0.0007(7) -0.0110(7)
C18 0.0205(8) 0.0175(8) 0.0246(9) -0.0058(7) 0.0000(7) -0.0070(7)
C19 0.0162(8) 0.0169(8) 0.0152(7) -0.0023(6) -0.0023(6) -0.0032(6)
C20 0.0137(7) 0.0201(8) 0.0170(8) -0.0060(6) 0.0028(6) -0.0024(6)
C21 0.0118(7) 0.0159(7) 0.0135(7) -0.0060(6) 0.0009(5) -0.0026(6)
C22 0.0142(7) 0.0190(7) 0.0164(7) -0.0076(6) 0.0029(6) -0.0053(6)
C23 0.0195(8) 0.0247(8) 0.0208(8) -0.0104(7) 0.0028(6) -0.0111(7)
C24 0.0166(8) 0.0285(9) 0.0173(8) -0.0114(7) 0.0006(6) -0.0072(7)
C25 0.0162(8) 0.0237(8) 0.0139(7) -0.0048(6) 0.0013(6) -0.0043(6)
C26 0.0129(7) 0.0156(7) 0.0149(7) -0.0047(6) 0.0012(6) -0.0017(6)
C27 0.0175(8) 0.0199(8) 0.0141(7) -0.0034(6) 0.0014(6) -0.0065(6)
C28 0.0228(9) 0.0197(8) 0.0240(9) -0.0015(7) -0.0033(7) -0.0052(7)
C29 0.0293(10) 0.0327(10) 0.0220(9) -0.0069(8) 0.0082(7) -0.0163(8)
C30 0.0232(8) 0.0207(8) 0.0176(8) -0.0066(6) 0.0019(6) -0.0126(7)
C31 0.0322(10) 0.0216(9) 0.0274(10) -0.0026(7) 0.0027(8) -0.0104(8)
C32 0.0299(10) 0.0422(12) 0.0238(9) -0.0058(8) 0.0036(8) -0.0236(9)
C33 0.0384(11) 0.0229(9) 0.0192(8) -0.0081(7) 0.0069(8) -0.0167(8)
C34 0.0151(8) 0.0214(8) 0.0206(8) -0.0090(7) -0.0006(6) -0.0017(6)
O35 0.0174(6) 0.0146(5) 0.0165(5) -0.0048(4) 0.0000(4) 0.0001(4)
S36 0.01703(19) 0.01309(18) 0.01713(19) -0.00410(14) 0.00070(14) -0.00113(14)
O37 0.0283(7) 0.0199(6) 0.0190(6) 0.0010(5) -0.0027(5) 0.0007(5)
O38 0.0228(6) 0.0194(6) 0.0304(7) -0.0118(5) 0.0026(5) -0.0057(5)
C39 0.0197(8) 0.0188(8) 0.0251(9) -0.0092(7) 0.0041(7) -0.0037(6)
F40 0.0302(6) 0.0360(6) 0.0447(7) -0.0224(5) 0.0093(5) -0.0182(5)
F41 0.0184(5) 0.0258(6) 0.0429(7) -0.0152(5) 0.0083(5) -0.0013(4)
F42 0.0359(6) 0.0311(6) 0.0242(6) 0.0002(5) 0.0064(5) -0.0094(5)

loop_
_geom_bond_atom_site_label_1
_geom_bond_atom_site_label_2
_geom_bond_distance
_geom_bond_site_symmetry_2
_geom_bond_publ_flag
Ti1 N6 2.0391(13) . ?
Ti1 N2 2.0409(13) . ?
Ti1 O35 2.0441(11) . ?
Ti1 C33 2.0793(19) . ?
Ti1 C34 2.0962(17) . ?
N2 C3 1.3413(19) . ?
N2 C7 1.4557(19) . ?
C3 C4 1.401(2) . ?
C3 C19 1.506(2) . ?
C4 C5 1.394(2) . ?
C4 H43 0.944(19) . ?
C5 N6 1.3569(19) . ?
C5 C20 1.509(2) . ?
N6 C21 1.4636(19) . ?
C7 C8 1.410(2) . ?
C7 C12 1.411(2) . ?
C8 C9 1.396(2) . ?
C8 C16 1.521(2) . ?
C9 C10 1.385(2) . ?
C9 H44 0.941(19) . ?
C10 C11 1.384(2) . ?
C10 H45 0.93(2) . ?
C11 C12 1.395(2) . ?
C11 H46 0.921(19) . ?
C12 C13 1.527(2) . ?
C13 C14 1.529(2) . ?
C13 C15 1.536(2) . ?
C13 H47 0.919(19) . ?
C14 H48 0.96(2) . ?
C14 H49 0.96(2) . ?
C14 H50 0.95(2) . ?
C15 H51 0.96(2) . ?
C15 H52 0.98(2) . ?
C15 H53 0.95(2) . ?
C16 C17 1.531(2) . ?
C16 C18 1.533(2) . ?
C16 H54 0.965(19) . ?
C17 H55 0.98(2) . ?
C17 H56 0.95(2) . ?
C17 H57 0.98(2) . ?
C18 H58 0.96(2) . ?
C18 H59 0.95(2) . ?
C18 H60 0.91(2) . ?
C19 H61 0.96(2) . ?
C19 H62 0.93(3) . ?
C19 H63 0.95(2) . ?
C20 H64 0.94(2) . ?
C20 H65 0.95(2) . ?
C20 H66 0.94(2) . ?
C21 C22 1.403(2) . ?
C21 C26 1.407(2) . ?
C22 C23 1.395(2) . ?
C22 C30 1.524(2) . ?
C23 C24 1.385(2) . ?
C23 H67 0.95(2) . ?
C24 C25 1.382(3) . ?
C24 H68 0.91(2) . ?
C25 C26 1.403(2) . ?
C25 H69 0.939(18) . ?
C26 C27 1.514(2) . ?
C27 C28 1.535(2) . ?
C27 C29 1.538(2) . ?
C27 H70 0.929(19) . ?
C28 H71 1.00(2) . ?
C28 H72 0.92(2) . ?
C28 H73 1.02(2) . ?
C29 H74 1.03(3) . ?
C29 H75 0.99(2) . ?
C29 H76 0.96(2) . ?
C30 C31 1.529(3) . ?
C30 C32 1.533(3) . ?
C30 H77 0.970(19) . ?
C31 H78 1.00(3) . ?
C31 H79 0.96(2) . ?
C31 H80 0.98(2) . ?
C32 H81 0.99(2) . ?
C32 H82 0.93(2) . ?
C32 H83 0.99(2) . ?
C33 H84 0.91(3) . ?
C33 H85 0.82(4) . ?
C33 H86 0.91(2) . ?
C34 H87 0.88(3) . ?
C34 H88 0.89(2) . ?
C34 H89 0.98(2) . ?
O35 S36 1.4913(11) . ?
S36 O37 1.4281(13) . ?
S36 O38 1.4284(13) . ?
S36 C39 1.8294(18) . ?
C39 F42 1.324(2) . ?
C39 F40 1.331(2) . ?
C39 F41 1.3381(19) . ?
